data_7705123
loop_
_publ_author_name
'Houlihan, Joanna C. C.'
'Moratti, Stephen C.'
'Hanton, Lyall R.'

_publ_section_title
;
 Formation of a robust, double-walled LiMOF from an L-shaped
 di-substituted N-heterocyclic adamantane-based ligand.
;
_journal_issue 34
_journal_name_full 'Dalton transactions (Cambridge, England : 2003)'
_journal_page_first 12009
_journal_page_last 12017
_journal_paper_doi 10.1039/d0dt02437f
_journal_volume 49
_journal_year 2020
_chemical_formula_sum 'C25 H32 Cu N2 O7'
_chemical_formula_weight 536.06
_space_group_crystal_system monoclinic
_space_group_IT_number 14
_space_group_name_Hall '-P 2ybc'
_space_group_name_H-M_alt 'P 1 21/c 1'
_atom_sites_solution_hydrogens geom
_audit_creation_method SHELXL-2018/3
_audit_update_record
;
2020-08-03 deposited with the CCDC.	2020-08-12 downloaded from the CCDC.
;
_cell_angle_alpha 90
_cell_angle_beta 113.929(3)
_cell_angle_gamma 90
_cell_formula_units_Z 4
_cell_length_a 15.6690(4)
_cell_length_b 12.03113(18)
_cell_length_c 14.5509(4)
_cell_measurement_reflns_used 18589
_cell_measurement_temperature 100.00(10)
_cell_measurement_theta_max 72.5960
_cell_measurement_theta_min 4.7270
_cell_volume 2507.30(12)
_computing_cell_refinement 'CrysAlisPro 1.171.39.46 (Rigaku OD, 2018)'
_computing_data_collection 'CrysAlisPro 1.171.39.46 (Rigaku OD, 2018)'
_computing_data_reduction 'CrysAlisPro 1.171.39.46 (Rigaku OD, 2018)'
_computing_molecular_graphics SHELXTL
_computing_publication_material SHELXTL
_computing_structure_refinement 'SHELXL-2018/3 (Sheldrick, 2018)'
_computing_structure_solution 'SHELXT 2014/5 (Sheldrick, 2014)'
_diffrn_ambient_temperature 100.00(10)
_diffrn_detector_area_resol_mean 10.3449
_diffrn_measured_fraction_theta_full 0.999
_diffrn_measured_fraction_theta_max 0.990
_diffrn_measurement_device_type 'SuperNova, Dual, Cu at home/near, Atlas'
_diffrn_measurement_method '\w scans'
_diffrn_radiation_type CuK\a
_diffrn_radiation_wavelength 1.54184
_diffrn_reflns_av_R_equivalents 0.0596
_diffrn_reflns_av_unetI/netI 0.0264
_diffrn_reflns_Laue_measured_fraction_full 0.999
_diffrn_reflns_Laue_measured_fraction_max 0.990
_diffrn_reflns_limit_h_max 19
_diffrn_reflns_limit_h_min -15
_diffrn_reflns_limit_k_max 14
_diffrn_reflns_limit_k_min -14
_diffrn_reflns_limit_l_max 17
_diffrn_reflns_limit_l_min -17
_diffrn_reflns_number 45860
_diffrn_reflns_point_group_measured_fraction_full 0.999
_diffrn_reflns_point_group_measured_fraction_max 0.990
_diffrn_reflns_theta_full 67.684
_diffrn_reflns_theta_max 72.836
_diffrn_reflns_theta_min 4.800
_diffrn_source 'micro-focus sealed X-ray tube'
_exptl_absorpt_coefficient_mu 1.629
_exptl_absorpt_correction_T_max 1.00000
_exptl_absorpt_correction_T_min 0.92867
_exptl_absorpt_correction_type multi-scan
_exptl_absorpt_process_details
;
CrysAlisPro 1.171.39.46 (Rigaku Oxford Diffraction, 2018)
Empirical absorption correction using spherical harmonics,
 implemented in SCALE3 ABSPACK scaling algorithm.
;
_exptl_crystal_colour blue
_exptl_crystal_density_diffrn 1.420
_exptl_crystal_description block
_exptl_crystal_F_000 1124
_exptl_crystal_size_max 0.202
_exptl_crystal_size_mid 0.104
_exptl_crystal_size_min 0.092
_refine_diff_density_max 1.818
_refine_diff_density_min -0.579
_refine_diff_density_rms 0.106
_refine_ls_extinction_method none
_refine_ls_goodness_of_fit_ref 1.066
_refine_ls_hydrogen_treatment constr
_refine_ls_matrix_type full
_refine_ls_number_parameters 319
_refine_ls_number_reflns 4959
_refine_ls_number_restraints 0
_refine_ls_restrained_S_all 1.066
_refine_ls_R_factor_all 0.0675
_refine_ls_R_factor_gt 0.0577
_refine_ls_shift/su_max 0.000
_refine_ls_shift/su_mean 0.000
_refine_ls_structure_factor_coef Fsqd
_refine_ls_weighting_details 'w=1/[\s^2^(Fo^2^)+(0.0806P)^2^+7.7562P] where P=(Fo^2^+2Fc^2^)/3'
_refine_ls_weighting_scheme calc
_refine_ls_wR_factor_gt 0.1636
_refine_ls_wR_factor_ref 0.1720
_reflns_Friedel_coverage 0.000
_reflns_number_gt 4186
_reflns_number_total 4959
_reflns_threshold_expression 'I > 2\s(I)'
_cod_data_source_file d0dt02437f2.cif
_cod_data_source_block CuL1
_cod_depositor_comments 'Adding full bibliography for 7705120--7705129.cif.'
_cod_original_cell_volume 2507.30(10)
_cod_original_sg_symbol_H-M 'P 21/c'
_cod_database_code 7705123
_shelx_shelxl_version_number 2018/3
_shelx_space_group_comment
;
The symmetry employed for this shelxl refinement is uniquely defined
by the following loop, which should always be used as a source of
symmetry information in preference to the above space-group names.
They are only intended as comments.
;
_exptl_absorpt_special_details
;
Empirical correction (ABSPACK) includes:
- Absorption correction using spherical harmonics
- Frame scaling
;

loop_
_space_group_symop_operation_xyz
'x, y, z'
'-x, y+1/2, -z+1/2'
'-x, -y, -z'
'x, -y-1/2, z-1/2'

loop_
_atom_site_label
_atom_site_type_symbol
_atom_site_fract_x
_atom_site_fract_y
_atom_site_fract_z
_atom_site_U_iso_or_equiv
_atom_site_adp_type
_atom_site_occupancy
_atom_site_site_symmetry_order
_atom_site_calc_flag
_atom_site_refinement_flags_posn
_atom_site_refinement_flags_adp
_atom_site_refinement_flags_occupancy
_atom_site_disorder_assembly
_atom_site_disorder_group
C1 C 0.1214(2) 0.0523(3) 0.1710(3) 0.0226(7) Uani 1 1 d . . . . .
C2 C 0.1964(2) 0.0816(3) 0.2712(3) 0.0233(7) Uani 1 1 d . . . . .
C3 C 0.2260(2) 0.1906(3) 0.2950(3) 0.0245(7) Uani 1 1 d . . . . .
H3 H 0.199520 0.244822 0.246067 0.029 Uiso 1 1 calc R U . . .
C4 C 0.2379(2) -0.0001(3) 0.3424(3) 0.0240(7) Uani 1 1 d . . . . .
H4 H 0.220414 -0.074224 0.328534 0.029 Uiso 1 1 calc R U . . .
C5 C 0.3062(2) 0.0310(3) 0.4352(3) 0.0242(7) Uani 1 1 d . . . . .
H5 H 0.335673 -0.022464 0.483937 0.029 Uiso 1 1 calc R U . . .
C6 C 0.3302(2) 0.1427(3) 0.4546(3) 0.0221(7) Uani 1 1 d . . . . .
C7 C 0.4036(2) 0.1850(3) 0.5541(3) 0.0211(7) Uani 1 1 d . . . . .
C8 C 0.3586(2) 0.2725(3) 0.5985(3) 0.0231(7) Uani 1 1 d . . . . .
H8A H 0.330826 0.331283 0.549779 0.028 Uiso 1 1 calc R U . . .
H8B H 0.309485 0.238019 0.613043 0.028 Uiso 1 1 calc R U . . .
C9 C 0.4460(2) 0.0926(3) 0.6324(3) 0.0236(7) Uani 1 1 d . . . . .
H9A H 0.475093 0.037104 0.606018 0.028 Uiso 1 1 calc R U . . .
H9B H 0.397161 0.056583 0.646257 0.028 Uiso 1 1 calc R U . . .
C10 C 0.4820(2) 0.2403(3) 0.5324(2) 0.0198(7) Uani 1 1 d . . . . .
H10A H 0.455866 0.298726 0.482900 0.024 Uiso 1 1 calc R U . . .
H10B H 0.510636 0.185687 0.504783 0.024 Uiso 1 1 calc R U . . .
C11 C 0.4742(3) 0.2295(3) 0.7730(3) 0.0284(8) Uani 1 1 d . . . . .
H11A H 0.425626 0.195235 0.788556 0.034 Uiso 1 1 calc R U . . .
H11B H 0.520669 0.260434 0.834464 0.034 Uiso 1 1 calc R U . . .
C12 C 0.4323(3) 0.3219(3) 0.6951(3) 0.0260(8) Uani 1 1 d . . . . .
H12 H 0.403260 0.377950 0.721945 0.031 Uiso 1 1 calc R U . . .
C13 C 0.5195(3) 0.1421(3) 0.7302(3) 0.0256(7) Uani 1 1 d . . . . .
H13 H 0.545969 0.082599 0.779645 0.031 Uiso 1 1 calc R U . . .
C14 C 0.5098(2) 0.3764(3) 0.6714(3) 0.0240(7) Uani 1 1 d . . . . .
H14A H 0.483388 0.435309 0.622555 0.029 Uiso 1 1 calc R U . . .
H14B H 0.556030 0.409086 0.732168 0.029 Uiso 1 1 calc R U . . .
C15 C 0.5975(3) 0.1962(3) 0.7076(3) 0.0243(7) Uani 1 1 d . . . . .
H15A H 0.626907 0.140729 0.681748 0.029 Uiso 1 1 calc R U . . .
H15B H 0.644611 0.226428 0.769066 0.029 Uiso 1 1 calc R U . . .
C16 C 0.5570(2) 0.2901(3) 0.6296(3) 0.0206(7) Uani 1 1 d . . . . .
C17 C 0.6351(2) 0.3389(3) 0.6051(3) 0.0214(7) Uani 1 1 d . . . . .
C18 C 0.6588(2) 0.4513(3) 0.6155(3) 0.0233(7) Uani 1 1 d . . . . .
H18 H 0.624446 0.501668 0.635323 0.028 Uiso 1 1 calc R U . . .
C19 C 0.7342(2) 0.4874(3) 0.5960(3) 0.0249(7) Uani 1 1 d . . . . .
H19 H 0.751320 0.561992 0.603324 0.030 Uiso 1 1 calc R U . . .
C20 C 0.7528(3) 0.3004(3) 0.5540(3) 0.0254(7) Uani 1 1 d . . . . .
H20 H 0.784387 0.249130 0.531450 0.030 Uiso 1 1 calc R U . . .
C21 C 0.7832(2) 0.4107(3) 0.5656(3) 0.0231(7) Uani 1 1 d . . . . .
C22 C 0.8658(2) 0.4426(3) 0.5450(3) 0.0224(7) Uani 1 1 d . . . . .
C23 C 0.0961(4) 0.3232(4) -0.0430(4) 0.0518(12) Uani 1 1 d . . . . .
H23A H 0.101905 0.348633 0.021815 0.078 Uiso 1 1 calc R U . . .
H23B H 0.094314 0.386065 -0.084425 0.078 Uiso 1 1 calc R U . . .
H23C H 0.148621 0.277196 -0.035266 0.078 Uiso 1 1 calc R U . . .
C24 C -0.1922(4) 0.4298(6) -0.1210(4) 0.0621(15) Uani 1 1 d . . . . .
H24A H -0.172038 0.452276 -0.052113 0.093 Uiso 1 1 calc R U . . .
H24B H -0.225080 0.360469 -0.131133 0.093 Uiso 1 1 calc R U . . .
H24C H -0.232790 0.485468 -0.163962 0.093 Uiso 1 1 calc R U . . .
C25 C 0.0102(3) 0.6535(4) -0.1705(4) 0.0464(11) Uani 1 1 d . . . . .
H25A H 0.005810 0.725859 -0.199905 0.070 Uiso 1 1 calc R U . . .
H25B H 0.064439 0.615943 -0.170095 0.070 Uiso 1 1 calc R U . . .
H25C H 0.015264 0.660971 -0.102812 0.070 Uiso 1 1 calc R U . . .
N1 N 0.2906(2) 0.2220(2) 0.3845(2) 0.0243(6) Uani 1 1 d . . . . .
N2 N 0.6815(2) 0.2642(2) 0.5733(2) 0.0258(6) Uani 1 1 d . . . . .
O1 O 0.09572(18) 0.1273(2) 0.10404(18) 0.0261(5) Uani 1 1 d . . . . .
O2 O 0.08944(17) -0.0450(2) 0.16061(18) 0.0266(5) Uani 1 1 d . . . . .
O3 O 0.89989(18) 0.3697(2) 0.5078(2) 0.0272(6) Uani 1 1 d . . . . .
O4 O 0.89573(17) 0.5413(2) 0.56710(19) 0.0263(5) Uani 1 1 d . . . . .
O5 O 0.01224(19) 0.2607(2) -0.0892(2) 0.0338(6) Uani 1 1 d . . . . .
H5A H -0.032728 0.302858 -0.107667 0.051 Uiso 1 1 calc R U . . .
O6 O -0.1162(4) 0.4172(4) -0.1436(5) 0.125(3) Uani 1 1 d . . . . .
H6A H -0.090801 0.477630 -0.139932 0.188 Uiso 1 1 calc R U . . .
O7 O -0.0704(2) 0.5913(3) -0.2274(2) 0.0435(7) Uani 1 1 d . . . . .
H7A H -0.076554 0.588380 -0.286105 0.065 Uiso 1 1 calc R U . . .
Cu1 Cu 0.00290(3) 0.10066(4) -0.03277(4) 0.01975(17) Uani 1 1 d . . . . .

loop_
_atom_site_aniso_label
_atom_site_aniso_U_11
_atom_site_aniso_U_22
_atom_site_aniso_U_33
_atom_site_aniso_U_23
_atom_site_aniso_U_13
_atom_site_aniso_U_12
C1 0.0195(17) 0.0234(17) 0.0263(17) -0.0017(14) 0.0107(14) 0.0018(13)
C2 0.0184(17) 0.0249(17) 0.0278(18) -0.0036(14) 0.0105(14) 0.0006(13)
C3 0.0257(18) 0.0210(17) 0.0254(17) 0.0012(13) 0.0089(15) 0.0008(14)
C4 0.0229(18) 0.0171(16) 0.0330(19) -0.0011(14) 0.0125(15) -0.0004(13)
C5 0.0234(18) 0.0203(17) 0.0286(18) 0.0023(13) 0.0102(15) 0.0035(14)
C6 0.0198(17) 0.0213(17) 0.0277(17) -0.0018(14) 0.0121(14) -0.0014(13)
C7 0.0214(17) 0.0194(16) 0.0236(16) -0.0014(13) 0.0101(14) -0.0028(13)
C8 0.0207(17) 0.0245(17) 0.0261(17) -0.0010(14) 0.0117(14) -0.0016(14)
C9 0.0230(18) 0.0226(17) 0.0249(17) 0.0032(13) 0.0095(14) -0.0033(13)
C10 0.0207(17) 0.0187(16) 0.0214(16) 0.0000(12) 0.0101(13) -0.0001(13)
C11 0.0285(19) 0.037(2) 0.0220(17) -0.0028(15) 0.0126(15) -0.0079(16)
C12 0.0282(19) 0.0265(18) 0.0276(18) -0.0058(14) 0.0156(15) -0.0023(15)
C13 0.0259(18) 0.0273(18) 0.0236(17) 0.0032(14) 0.0101(14) -0.0045(15)
C14 0.0232(18) 0.0218(17) 0.0293(18) -0.0055(14) 0.0130(15) -0.0032(14)
C15 0.0258(18) 0.0228(17) 0.0244(17) 0.0036(14) 0.0101(14) -0.0026(14)
C16 0.0235(17) 0.0180(15) 0.0230(16) 0.0003(13) 0.0122(14) -0.0014(13)
C17 0.0221(17) 0.0190(16) 0.0241(16) 0.0015(13) 0.0105(14) -0.0004(13)
C18 0.0227(18) 0.0198(16) 0.0295(18) -0.0006(14) 0.0128(15) 0.0005(13)
C19 0.0248(18) 0.0168(16) 0.0325(19) 0.0016(14) 0.0112(15) -0.0013(13)
C20 0.0256(18) 0.0200(17) 0.037(2) 0.0003(14) 0.0191(16) 0.0016(14)
C21 0.0226(17) 0.0219(17) 0.0241(17) 0.0024(13) 0.0087(14) -0.0002(13)
C22 0.0191(17) 0.0217(16) 0.0253(17) 0.0026(13) 0.0081(14) -0.0008(13)
C23 0.051(3) 0.042(3) 0.067(3) -0.002(2) 0.028(3) -0.017(2)
C24 0.048(3) 0.086(4) 0.051(3) 0.008(3) 0.019(2) -0.011(3)
C25 0.038(2) 0.051(3) 0.049(3) -0.016(2) 0.016(2) -0.005(2)
N1 0.0235(15) 0.0202(14) 0.0274(15) -0.0007(11) 0.0084(13) 0.0000(12)
N2 0.0255(16) 0.0202(14) 0.0363(17) -0.0009(12) 0.0173(14) -0.0021(12)
O1 0.0276(13) 0.0232(12) 0.0235(12) -0.0005(10) 0.0061(10) -0.0002(10)
O2 0.0266(13) 0.0232(13) 0.0269(12) -0.0034(10) 0.0077(10) -0.0044(10)
O3 0.0270(13) 0.0205(12) 0.0393(14) 0.0003(10) 0.0187(12) -0.0017(10)
O4 0.0267(13) 0.0213(12) 0.0355(14) -0.0005(10) 0.0172(11) -0.0041(10)
O5 0.0283(14) 0.0245(13) 0.0451(16) 0.0047(12) 0.0112(12) -0.0031(11)
O6 0.094(4) 0.090(4) 0.240(7) 0.106(4) 0.118(5) 0.059(3)
O7 0.0488(19) 0.0431(18) 0.0383(16) -0.0020(13) 0.0172(14) -0.0054(14)
Cu1 0.0192(3) 0.0174(3) 0.0236(3) -0.00145(18) 0.0097(2) 0.00067(18)

loop_
_atom_type_symbol
_atom_type_description
_atom_type_scat_dispersion_real
_atom_type_scat_dispersion_imag
_atom_type_scat_source
C C 0.0181 0.0091 'International Tables Vol C Tables 4.2.6.8 and 6.1.1.4'
H H 0.0000 0.0000 'International Tables Vol C Tables 4.2.6.8 and 6.1.1.4'
N N 0.0311 0.0180 'International Tables Vol C Tables 4.2.6.8 and 6.1.1.4'
O O 0.0492 0.0322 'International Tables Vol C Tables 4.2.6.8 and 6.1.1.4'
Cu Cu -1.9646 0.5888 'International Tables Vol C Tables 4.2.6.8 and 6.1.1.4'

loop_
_geom_angle_atom_site_label_1
_geom_angle_atom_site_label_2
_geom_angle_atom_site_label_3
_geom_angle
_geom_angle_site_symmetry_1
_geom_angle_site_symmetry_3
_geom_angle_publ_flag
O2 C1 O1 125.7(3) . . ?
O2 C1 C2 116.9(3) . . ?
O1 C1 C2 117.4(3) . . ?
C4 C2 C3 118.5(3) . . ?
C4 C2 C1 120.4(3) . . ?
C3 C2 C1 121.1(3) . . ?
N1 C3 C2 123.6(3) . . ?
C2 C4 C5 118.5(3) . . ?
C4 C5 C6 119.6(3) . . ?
N1 C6 C5 121.6(3) . . ?
N1 C6 C7 114.9(3) . . ?
C5 C6 C7 123.5(3) . . ?
C6 C7 C9 113.2(3) . . ?
C6 C7 C10 107.8(3) . . ?
C9 C7 C10 108.9(3) . . ?
C6 C7 C8 109.1(3) . . ?
C9 C7 C8 108.5(3) . . ?
C10 C7 C8 109.2(3) . . ?
C12 C8 C7 110.1(3) . . ?
C7 C9 C13 109.9(3) . . ?
C7 C10 C16 110.7(3) . . ?
C12 C11 C13 109.1(3) . . ?
C8 C12 C11 109.6(3) . . ?
C8 C12 C14 109.3(3) . . ?
C11 C12 C14 109.6(3) . . ?
C15 C13 C11 109.6(3) . . ?
C15 C13 C9 109.1(3) . . ?
C11 C13 C9 110.2(3) . . ?
C16 C14 C12 110.5(3) . . ?
C13 C15 C16 110.0(3) . . ?
C17 C16 C14 113.2(3) . . ?
C17 C16 C15 108.9(3) . . ?
C14 C16 C15 108.9(3) . . ?
C17 C16 C10 108.6(3) . . ?
C14 C16 C10 108.4(3) . . ?
C15 C16 C10 108.8(3) . . ?
N2 C17 C18 121.8(3) . . ?
N2 C17 C16 114.8(3) . . ?
C18 C17 C16 123.4(3) . . ?
C19 C18 C17 119.4(3) . . ?
C21 C19 C18 118.9(3) . . ?
N2 C20 C21 124.0(3) . . ?
C19 C21 C20 117.8(3) . . ?
C19 C21 C22 122.1(3) . . ?
C20 C21 C22 120.1(3) . . ?
O3 C22 O4 125.7(3) . . ?
O3 C22 C21 117.5(3) . . ?
O4 C22 C21 116.8(3) . . ?
C3 N1 C6 118.1(3) . . ?
C20 N2 C17 118.0(3) . . ?
C1 O1 Cu1 122.6(2) . . ?
C1 O2 Cu1 122.6(2) . 3 ?
C22 O3 Cu1 123.2(2) . 4_666 ?
C22 O4 Cu1 121.7(2) . 2_655 ?
C23 O5 Cu1 119.5(3) . . ?
O2 Cu1 O1 169.10(10) 3 . ?
O2 Cu1 O3 88.11(11) 3 4_465 ?
O1 Cu1 O3 91.53(11) . 4_465 ?
O2 Cu1 O4 89.79(11) 3 2_645 ?
O1 Cu1 O4 88.54(11) . 2_645 ?
O3 Cu1 O4 169.19(10) 4_465 2_645 ?
O2 Cu1 O5 94.77(11) 3 . ?
O1 Cu1 O5 96.07(11) . . ?
O3 Cu1 O5 98.38(11) 4_465 . ?
O4 Cu1 O5 92.36(11) 2_645 . ?
O2 Cu1 Cu1 84.73(8) 3 3 ?
O1 Cu1 Cu1 84.39(8) . 3 ?
O3 Cu1 Cu1 84.50(8) 4_465 3 ?
O4 Cu1 Cu1 84.75(8) 2_645 3 ?
O5 Cu1 Cu1 177.06(9) . 3 ?

loop_
_geom_bond_atom_site_label_1
_geom_bond_atom_site_label_2
_geom_bond_distance
_geom_bond_site_symmetry_2
_geom_bond_publ_flag
C1 O2 1.258(4) . ?
C1 O1 1.268(4) . ?
C1 C2 1.497(5) . ?
C2 C4 1.384(5) . ?
C2 C3 1.387(5) . ?
C3 N1 1.339(5) . ?
C4 C5 1.392(5) . ?
C5 C6 1.393(5) . ?
C6 N1 1.350(5) . ?
C6 C7 1.527(5) . ?
C7 C9 1.536(5) . ?
C7 C10 1.538(4) . ?
C7 C8 1.547(5) . ?
C8 C12 1.531(5) . ?
C9 C13 1.542(5) . ?
C10 C16 1.546(5) . ?
C11 C12 1.532(5) . ?
C11 C13 1.534(5) . ?
C12 C14 1.537(5) . ?
C13 C15 1.533(5) . ?
C14 C16 1.536(5) . ?
C15 C16 1.544(5) . ?
C16 C17 1.525(5) . ?
C17 N2 1.350(5) . ?
C17 C18 1.394(5) . ?
C18 C19 1.392(5) . ?
C19 C21 1.384(5) . ?
C20 N2 1.331(5) . ?
C20 C21 1.396(5) . ?
C21 C22 1.493(5) . ?
C22 O3 1.258(4) . ?
C22 O4 1.270(4) . ?
C23 O5 1.424(5) . ?
C24 O6 1.366(7) . ?
C25 O7 1.412(5) . ?
O1 Cu1 1.958(2) . ?
O2 Cu1 1.954(2) 3 ?
O3 Cu1 1.963(3) 4_666 ?
O4 Cu1 1.981(2) 2_655 ?
O5 Cu1 2.121(3) . ?
Cu1 Cu1 2.6181(9) 3 ?
